data_4022369
loop_
_publ_author_name
'S. V. Rosokha'
'S. V. Lindeman'
'R. Rathore'
'J. K. Kochi'

_publ_section_title
;
 Molecular Recognition of NO/NO^+^ via Multicenter (Charge-Transfer)
 Binding to Bridged Diarene Donors. Effect of Structure on
 the Optical Transitions and Complexation Thermodynamics
;
_journal_name_full 'Journal of Organic Chemistry'
_journal_page_first 3947
_journal_page_last 3957
_journal_paper_doi 10.1021/jo030015q
_journal_volume 68
_journal_year 2003
_chemical_compound_source 'chemical synthesis'
_chemical_formula_moiety
;
(C36 H32), (N O)^+^, (Sb Cl6)^-^, 1.5(C H2 Cl2)
;
_chemical_formula_sum 'C37.5 H35 Cl9 N O Sb'
_chemical_formula_weight 956.47
_chemical_name_systematic
;
 1,2,3,4-Tetraphenyl-5,7;6,8-bis(dimethylene)bicyclo(2.2)octa-2-ene/
 nitrosonium hexachloroantimonate molecular complex 11, dichloromethane
 solvate
;
_space_group_IT_number 15
_symmetry_cell_setting monoclinic
_symmetry_space_group_name_Hall '-C 2yc'
_symmetry_space_group_name_H-M 'C 1 2/c 1'
_atom_sites_solution_hydrogens geom
_atom_sites_solution_primary direct
_atom_sites_solution_secondary difmap
_audit_creation_method SHELXL
_cell_angle_alpha 90.00
_cell_angle_beta 124.507(2)
_cell_angle_gamma 90.00
_cell_formula_units_Z 8
_cell_length_a 36.694(4)
_cell_length_b 11.8971(12)
_cell_length_c 21.742(2)
_cell_measurement_reflns_used 7769
_cell_measurement_temperature 93(2)
_cell_measurement_theta_max 30
_cell_measurement_theta_min 2
_cell_volume 7821.7(13)
_computing_cell_refinement 'SAINT V6.01 (BrukerAXS, 1997-99)'
_computing_data_collection 'SMART V5.054 (BrukerAXS, 1997-98)'
_computing_data_reduction 'SAINT & SADABS (Sheldrick, 1998)'
_computing_molecular_graphics 'XP V5.06 (BrukerAXS, 1997-99)'
_computing_publication_material 'SHELXL-93, XCIF V5.05 (BrukerAXS, 1997-99)'
_computing_structure_refinement 'SHELXL-93 (Sheldrick, 1993)'
_computing_structure_solution 'SHELXS-86 (Sheldrick, 1990)'
_diffrn_ambient_temperature 93(2)
_diffrn_measurement_device 'Siemens SMART 1K'
_diffrn_measurement_method
;
\w-scan, frame range 0.3 deg, hemisphere
;
_diffrn_radiation_monochromator graphite
_diffrn_radiation_source 'normal-focus sealed tube'
_diffrn_radiation_type MoK\a
_diffrn_radiation_wavelength 0.71073
_diffrn_reflns_av_R_equivalents 0.0820
_diffrn_reflns_av_sigmaI/netI 0.0814
_diffrn_reflns_limit_h_max 48
_diffrn_reflns_limit_h_min -60
_diffrn_reflns_limit_k_max 19
_diffrn_reflns_limit_k_min 0
_diffrn_reflns_limit_l_max 35
_diffrn_reflns_limit_l_min 0
_diffrn_reflns_number 49923
_diffrn_reflns_theta_max 35.80
_diffrn_reflns_theta_min 1.84
_exptl_absorpt_coefficient_mu 1.353
_exptl_absorpt_correction_T_max 0.696
_exptl_absorpt_correction_T_min 0.323
_exptl_absorpt_correction_type 'Semi-empirical (SADABS procedure)'
_exptl_crystal_colour red
_exptl_crystal_density_diffrn 1.624
_exptl_crystal_density_method none
_exptl_crystal_description prism
_exptl_crystal_F_000 3832
_exptl_crystal_size_max 0.08
_exptl_crystal_size_mid 0.1
_exptl_crystal_size_min 0.25
_refine_diff_density_max 1.520
_refine_diff_density_min -1.950
_refine_diff_density_rms 0.156
_refine_ls_extinction_method none
_refine_ls_goodness_of_fit_all 1.121
_refine_ls_goodness_of_fit_obs 1.126
_refine_ls_hydrogen_treatment refall
_refine_ls_matrix_type full
_refine_ls_number_parameters 592
_refine_ls_number_reflns 17057
_refine_ls_number_restraints 0
_refine_ls_restrained_S_all 1.220
_refine_ls_restrained_S_obs 1.126
_refine_ls_R_factor_all 0.0944
_refine_ls_R_factor_obs 0.0523
_refine_ls_shift/esd_max -0.107
_refine_ls_shift/esd_mean 0.002
_refine_ls_structure_factor_coef Fsqd
_refine_ls_weighting_details 'w=1/[\s^2^(Fo^2^)+(0.0459P)^2^+23.7629P] where P=(Fo^2^+2Fc^2^)/3'
_refine_ls_weighting_scheme calc
_refine_ls_wR_factor_all 0.1609
_refine_ls_wR_factor_obs 0.1219
_reflns_number_observed 11552
_reflns_number_total 17775
_reflns_observed_criterion >2sigma(I)
_cod_data_source_file jo030015q_s3.cif
_cod_data_source_block rajxhsx
_cod_depositor_comments
;
The following automatic conversions were performed:

'_refine_ls_weighting_scheme' value 'calc
w=1/[\s^2^(Fo^2^)+(0.0459P)^2^+23.7629P] where P=(Fo^2^+2Fc^2^)/3'
was changed to 'calc'. New tag '_refine_ls_weighting_details' was
created. The value of the new tag was set to
'w=1/[\s^2^(Fo^2^)+(0.0459P)^2^+23.7629P] where P=(Fo^2^+2Fc^2^)/3'.

Automatic conversion script
Id: cif_fix_values 3143 2015-03-26 13:38:13Z robertas 
;
_cod_original_sg_symbol_H-M 'C 2/c'
_cod_original_formula_sum 'C37.50 H35 Cl9 N O Sb'
_cod_database_code 4022369

loop_
_symmetry_equiv_pos_as_xyz
'x, y, z'
'-x, y, -z+1/2'
'x+1/2, y+1/2, z'
'-x+1/2, y+1/2, -z+1/2'
'-x, -y, -z'
'x, -y, z-1/2'
'-x+1/2, -y+1/2, -z'
'x+1/2, -y+1/2, z-1/2'

loop_
_atom_site_aniso_label
_atom_site_aniso_U_11
_atom_site_aniso_U_22
_atom_site_aniso_U_33
_atom_site_aniso_U_23
_atom_site_aniso_U_13
_atom_site_aniso_U_12
Sb1 0.01792(9) 0.01409(9) 0.01616(9) -0.00069(7) 0.01055(7) -0.00216(7)
Cl1 0.0184(3) 0.0195(3) 0.0264(3) 0.0007(3) 0.0120(3) -0.0040(3)
Cl2 0.0208(3) 0.0209(4) 0.0307(4) 0.0050(3) 0.0145(3) 0.0020(3)
Cl3 0.0266(4) 0.0184(4) 0.0225(3) 0.0036(3) 0.0118(3) 0.0018(3)
Cl4 0.0283(4) 0.0226(4) 0.0192(3) -0.0034(3) 0.0154(3) -0.0043(3)
Cl5 0.0421(5) 0.0259(4) 0.0262(4) -0.0082(3) 0.0238(4) -0.0059(3)
Cl6 0.0238(3) 0.0226(4) 0.0267(4) 0.0006(3) 0.0169(3) -0.0049(3)
O1 0.0280(12) 0.0233(12) 0.0222(11) 0.0014(9) 0.0167(10) 0.0029(9)
N1 0.0218(12) 0.0226(14) 0.0225(12) 0.0002(10) 0.0126(10) 0.0025(10)
C1 0.0155(12) 0.0122(12) 0.0179(12) 0.0010(9) 0.0112(10) 0.0005(9)
C2 0.0182(12) 0.0128(12) 0.0164(12) -0.0008(9) 0.0111(10) -0.0008(10)
C3 0.0173(12) 0.0161(13) 0.0150(11) -0.0018(9) 0.0109(10) -0.0020(10)
C4 0.0212(13) 0.0194(14) 0.0161(12) -0.0040(10) 0.0134(11) -0.0043(11)
C5 0.0186(13) 0.0171(14) 0.0180(12) -0.0025(10) 0.0124(11) -0.0045(10)
C6 0.0148(11) 0.0147(13) 0.0152(11) -0.0005(9) 0.0090(10) -0.0003(9)
C7 0.0176(12) 0.0142(13) 0.0172(12) 0.0014(10) 0.0114(10) 0.0007(10)
C8 0.0170(12) 0.0152(13) 0.0175(12) 0.0005(10) 0.0115(10) 0.0016(10)
C9 0.0222(14) 0.031(2) 0.0168(13) 0.0044(12) 0.0109(12) 0.0039(13)
C10 0.0215(14) 0.036(2) 0.0134(12) -0.0019(12) 0.0104(11) -0.0061(13)
C11 0.0164(12) 0.024(2) 0.0185(13) 0.0003(11) 0.0101(11) -0.0011(11)
C12 0.0188(13) 0.023(2) 0.0223(14) 0.0024(11) 0.0136(12) 0.0033(11)
C21 0.0172(12) 0.0178(14) 0.0162(12) 0.0002(10) 0.0120(10) 0.0001(10)
C22 0.0192(12) 0.0168(13) 0.0188(12) -0.0010(10) 0.0129(11) -0.0012(10)
C23 0.0217(14) 0.0220(15) 0.0228(14) -0.0016(11) 0.0158(12) -0.0033(12)
C24 0.0265(15) 0.028(2) 0.0223(14) -0.0015(12) 0.0195(13) -0.0022(13)
C25 0.0224(14) 0.026(2) 0.0212(14) -0.0077(12) 0.0155(12) -0.0061(12)
C26 0.0194(13) 0.0192(15) 0.0209(13) -0.0035(11) 0.0130(11) -0.0048(11)
C31 0.0159(12) 0.0156(13) 0.0184(12) 0.0013(10) 0.0116(10) 0.0002(10)
C32 0.0202(13) 0.0181(14) 0.0236(14) 0.0033(11) 0.0154(12) 0.0013(11)
C33 0.0230(15) 0.030(2) 0.029(2) 0.0123(13) 0.0199(13) 0.0089(13)
C34 0.0247(15) 0.040(2) 0.0199(14) 0.0071(13) 0.0164(13) 0.0105(14)
C35 0.0199(14) 0.038(2) 0.0173(13) -0.0044(12) 0.0122(12) 0.0028(13)
C36 0.0189(13) 0.0207(15) 0.0199(13) -0.0027(11) 0.0128(11) 0.0012(11)
C41 0.0204(13) 0.0176(14) 0.0191(13) 0.0029(10) 0.0149(11) 0.0010(10)
C42 0.0271(15) 0.022(2) 0.0223(14) 0.0004(12) 0.0167(12) 0.0055(12)
C43 0.038(2) 0.034(2) 0.027(2) 0.0079(14) 0.023(2) 0.019(2)
C44 0.026(2) 0.049(2) 0.029(2) 0.017(2) 0.0230(15) 0.016(2)
C45 0.020(2) 0.043(2) 0.038(2) 0.014(2) 0.0166(15) 0.0019(15)
C46 0.0199(14) 0.021(2) 0.032(2) 0.0042(13) 0.0155(13) -0.0022(12)
C51 0.0183(12) 0.0183(14) 0.0149(12) 0.0000(10) 0.0110(10) -0.0002(10)
C52 0.028(2) 0.022(2) 0.027(2) -0.0056(12) 0.0209(13) -0.0045(12)
C53 0.033(2) 0.033(2) 0.031(2) -0.0049(14) 0.024(2) 0.0004(15)
C54 0.029(2) 0.037(2) 0.024(2) 0.0009(14) 0.0208(14) 0.0007(14)
C55 0.031(2) 0.031(2) 0.033(2) 0.0001(14) 0.025(2) -0.0059(14)
C56 0.027(2) 0.023(2) 0.0241(15) -0.0021(12) 0.0189(13) -0.0028(12)
Cl7 0.0441(5) 0.0277(5) 0.0476(5) -0.0015(4) 0.0313(5) -0.0021(4)
Cl8 0.0645(14) 0.0254(8) 0.0365(10) 0.0024(6) 0.0293(10) 0.0036(7)
C1X 0.062(3) 0.047(3) 0.038(2) 0.009(2) 0.036(2) 0.011(2)
Cl8A 0.0645(14) 0.0254(8) 0.0365(10) 0.0024(6) 0.0293(10) 0.0036(7)
C1XA 0.062(3) 0.047(3) 0.038(2) 0.009(2) 0.036(2) 0.011(2)
Cl9 0.0676(14) 0.0539(15) 0.0524(13) 0.0041(11) 0.0495(12) 0.0020(12)
Cl10 0.059(2) 0.0519(14) 0.073(2) 0.0290(12) 0.047(2) 0.0132(12)
C2X 0.027(4) 0.060(6) 0.046(5) 0.025(4) 0.019(3) 0.002(4)

loop_
_atom_site_label
_atom_site_type_symbol
_atom_site_fract_x
_atom_site_fract_y
_atom_site_fract_z
_atom_site_U_iso_or_equiv
_atom_site_thermal_displace_type
_atom_site_occupancy
_atom_site_calc_flag
_atom_site_refinement_flags
_atom_site_disorder_group
Sb1 Sb 0.077691(6) 0.70136(2) 0.615053(11) 0.01556(5) Uani 1 d . .
Cl1 Cl 0.13745(2) 0.80266(7) 0.63152(4) 0.02185(14) Uani 1 d . .
Cl2 Cl 0.02936(3) 0.84973(7) 0.53982(5) 0.0242(2) Uani 1 d . .
Cl3 Cl 0.12553(3) 0.55193(7) 0.68882(4) 0.0236(2) Uani 1 d . .
Cl4 Cl 0.06489(3) 0.61489(7) 0.50628(4) 0.02229(15) Uani 1 d . .
Cl5 Cl 0.08869(3) 0.78712(8) 0.72259(5) 0.0289(2) Uani 1 d . .
Cl6 Cl 0.01699(3) 0.59966(7) 0.59826(4) 0.02297(15) Uani 1 d . .
O1 O -0.05107(8) 0.6342(2) 0.42796(13) 0.0232(5) Uani 1 d . .
N1 N -0.04914(9) 0.7070(3) 0.3998(2) 0.0223(5) Uani 1 d . .
C1 C -0.16088(9) 0.8473(2) 0.2768(2) 0.0142(5) Uani 1 d . .
C2 C -0.14378(9) 0.8535(2) 0.2365(2) 0.0151(5) Uani 1 d . .
C3 C -0.17453(9) 0.8972(3) 0.1579(2) 0.0152(5) Uani 1 d . .
C4 C -0.21960(10) 0.8306(3) 0.1130(2) 0.0173(5) Uani 1 d . .
C5 C -0.24035(10) 0.8264(3) 0.1597(2) 0.0167(5) Uani 1 d . .
C6 C -0.20844(9) 0.8861(3) 0.2368(2) 0.0146(5) Uani 1 d . .
C7 C -0.21494(9) 1.0071(3) 0.2036(2) 0.0155(5) Uani 1 d . .
C8 C -0.19546(9) 1.0131(3) 0.1553(2) 0.0156(5) Uani 1 d . .
C9 C -0.23011(11) 1.0248(3) 0.0700(2) 0.0233(6) Uani 1 d . .
C10 C -0.24491(11) 0.9033(3) 0.0418(2) 0.0233(7) Uani 1 d . .
C11 C -0.28293(10) 0.8981(3) 0.1267(2) 0.0195(6) Uani 1 d . .
C12 C -0.26551(10) 1.0181(3) 0.1597(2) 0.0202(6) Uani 1 d . .
C21 C -0.22369(9) 0.8816(3) 0.2895(2) 0.0157(5) Uani 1 d . .
C22 C -0.25368(10) 0.8025(3) 0.2827(2) 0.0172(5) Uani 1 d . .
C23 C -0.26611(11) 0.8012(3) 0.3325(2) 0.0204(6) Uani 1 d . .
C24 C -0.24775(11) 0.8763(3) 0.3912(2) 0.0224(6) Uani 1 d . .
C25 C -0.21728(11) 0.9549(3) 0.3998(2) 0.0216(6) Uani 1 d . .
C26 C -0.20576(10) 0.9573(3) 0.3488(2) 0.0190(6) Uani 1 d . .
C31 C -0.13603(9) 0.8039(3) 0.3548(2) 0.0156(5) Uani 1 d . .
C32 C -0.14735(10) 0.7018(3) 0.3704(2) 0.0189(5) Uani 1 d . .
C33 C -0.12506(11) 0.6626(3) 0.4437(2) 0.0244(7) Uani 1 d . .
C34 C -0.09131(12) 0.7262(3) 0.5019(2) 0.0260(7) Uani 1 d . .
C35 C -0.07918(11) 0.8269(3) 0.4873(2) 0.0241(7) Uani 1 d . .
C36 C -0.10095(10) 0.8668(3) 0.4139(2) 0.0188(6) Uani 1 d . .
C41 C -0.09784(10) 0.8168(3) 0.2652(2) 0.0170(5) Uani 1 d . .
C42 C -0.08885(11) 0.7048(3) 0.2590(2) 0.0223(6) Uani 1 d . .
C43 C -0.04551(14) 0.6692(4) 0.2862(2) 0.0300(8) Uani 1 d . .
C44 C -0.01147(12) 0.7467(4) 0.3203(2) 0.0309(8) Uani 1 d . .
C45 C -0.01978(12) 0.8574(4) 0.3266(2) 0.0337(9) Uani 1 d . .
C46 C -0.06245(11) 0.8930(3) 0.2995(2) 0.0240(6) Uani 1 d . .
C51 C -0.15088(10) 0.8989(3) 0.1184(2) 0.0163(5) Uani 1 d . .
C52 C -0.15048(12) 0.8060(3) 0.0800(2) 0.0230(6) Uani 1 d . .
C53 C -0.12722(13) 0.8055(3) 0.0473(2) 0.0286(7) Uani 1 d . .
C54 C -0.10411(12) 0.8999(3) 0.0512(2) 0.0271(7) Uani 1 d . .
C55 C -0.10396(12) 0.9938(3) 0.0895(2) 0.0278(7) Uani 1 d . .
C56 C -0.12682(11) 0.9934(3) 0.1228(2) 0.0223(6) Uani 1 d . .
Cl7 Cl -0.16578(4) 0.71099(9) 0.56644(6) 0.0368(2) Uani 1 d . .
Cl8 Cl -0.12403(8) 0.4898(2) 0.59316(12) 0.0417(4) Uani 0.671(4) d P 1
C1X C -0.1464(2) 0.5888(4) 0.6228(3) 0.0447(11) Uani 0.671(4) d P 1
H1XA H -0.1236(2) 0.6105(4) 0.6750(3) 0.054 Uiso 0.671(4) calc PR 1
H1XB H -0.1713(2) 0.5539(4) 0.6218(3) 0.054 Uiso 0.671(4) calc PR 1
Cl8A Cl -0.1082(2) 0.5146(4) 0.6206(3) 0.0417(4) Uani 0.329(4) d P 2
C1XA C -0.1464(2) 0.5888(4) 0.6228(3) 0.0447(11) Uani 0.329(4) d P 2
H1XC H -0.13378(9) 0.6112(2) 0.67505(14) 0.054 Uiso 0.329(4) calc PR 2
H1XD H -0.17203(9) 0.5392(2) 0.60669(14) 0.054 Uiso 0.329(4) calc PR 2
Cl9 Cl -0.02173(9) 0.6126(2) 0.71879(14) 0.0493(6) Uani 0.50 d P -1
Cl10 Cl -0.00953(9) 0.8557(2) 0.72606(14) 0.0562(7) Uani 0.50 d P -1
C2X C 0.0105(3) 0.7275(9) 0.7741(5) 0.045(2) Uani 0.50 d P -1
H2XA H 0.0106(3) 0.7302(9) 0.8197(5) 0.055 Uiso 0.50 calc PR -1
H2XB H 0.0414(3) 0.7167(9) 0.7897(5) 0.055 Uiso 0.50 calc PR -1
H4 H -0.2193(17) 0.7374(47) 0.1064(27) 0.044(14) Uiso 1 d . .
H5 H -0.2435(12) 0.7484(35) 0.1692(20) 0.014(9) Uiso 1 d . .
H7 H -0.2015(12) 1.0607(35) 0.2418(21) 0.016(9) Uiso 1 d . .
H8 H -0.1741(12) 1.0743(33) 0.1754(19) 0.013(9) Uiso 1 d . .
H9A H -0.2579(12) 1.0780(33) 0.0565(20) 0.014(9) Uiso 1 d . .
H9B H -0.2146(11) 1.0641(30) 0.0477(18) 0.005(7) Uiso 1 d . .
H10A H -0.2348(16) 0.8956(45) 0.0101(27) 0.044(14) Uiso 1 d . .
H10B H -0.2743(12) 0.8966(33) 0.0141(20) 0.012(9) Uiso 1 d . .
H11A H -0.3016(10) 0.9021(28) 0.0697(17) 0.001(7) Uiso 1 d . .
H11B H -0.3003(11) 0.8665(30) 0.1427(18) 0.005(8) Uiso 1 d . .
H12A H -0.2783(11) 1.0691(32) 0.1231(19) 0.008(8) Uiso 1 d . .
H12B H -0.2734(11) 1.0325(32) 0.1933(19) 0.009(8) Uiso 1 d . .
H22 H -0.2629(15) 0.7531(41) 0.2449(25) 0.031(12) Uiso 1 d . .
H23 H -0.2887(14) 0.7388(40) 0.3232(24) 0.030(12) Uiso 1 d . .
H24 H -0.2560(16) 0.8817(47) 0.4241(29) 0.048(15) Uiso 1 d . .
H25 H -0.2019(14) 1.0068(38) 0.4405(24) 0.027(11) Uiso 1 d . .
H26 H -0.1873(13) 0.9999(37) 0.3531(22) 0.023(10) Uiso 1 d . .
H32 H -0.1715(12) 0.6539(35) 0.3289(21) 0.017(9) Uiso 1 d . .
H33 H -0.1384(18) 0.5864(50) 0.4509(30) 0.056(16) Uiso 1 d . .
H34 H -0.0774(13) 0.6919(36) 0.5542(23) 0.023(10) Uiso 1 d . .
H35 H -0.0548(14) 0.8692(39) 0.5241(24) 0.028(11) Uiso 1 d . .
H36 H -0.0928(14) 0.9466(41) 0.4015(24) 0.032(12) Uiso 1 d . .
H42 H -0.1137(12) 0.6513(34) 0.2327(20) 0.014(9) Uiso 1 d . .
H43 H -0.0364(18) 0.6148(49) 0.2865(29) 0.047(15) Uiso 1 d . .
H44 H 0.0174(20) 0.7289(52) 0.3415(32) 0.060(17) Uiso 1 d . .
H45 H 0.0049(14) 0.9111(39) 0.3513(23) 0.029(11) Uiso 1 d . .
H46 H -0.0680(13) 0.9573(40) 0.3077(22) 0.022(10) Uiso 1 d . .
H52 H -0.1679(14) 0.7356(40) 0.0766(23) 0.028(11) Uiso 1 d . .
H53 H -0.1319(15) 0.7563(42) 0.0043(26) 0.036(12) Uiso 1 d . .
H54 H -0.0869(12) 0.8980(35) 0.0288(21) 0.018(9) Uiso 1 d . .
H55 H -0.0901(18) 1.0561(52) 0.0932(29) 0.055(16) Uiso 1 d . .
H56 H -0.1305(13) 1.0560(38) 0.1461(22) 0.024(10) Uiso 1 d . .

loop_
_atom_type_symbol
_atom_type_description
_atom_type_scat_dispersion_real
_atom_type_scat_dispersion_imag
_atom_type_scat_source
C C 0.0033 0.0016 'International Tables Vol C Tables 4.2.6.8 and 6.1.1.4'
H H 0.0000 0.0000 'International Tables Vol C Tables 4.2.6.8 and 6.1.1.4'
N N 0.0061 0.0033 'International Tables Vol C Tables 4.2.6.8 and 6.1.1.4'
O O 0.0106 0.0060 'International Tables Vol C Tables 4.2.6.8 and 6.1.1.4'
Cl Cl 0.1484 0.1585 'International Tables Vol C Tables 4.2.6.8 and 6.1.1.4'
Sb Sb -0.5866 1.5461 'International Tables Vol C Tables 4.2.6.8 and 6.1.1.4'

loop_
_geom_angle_atom_site_label_1
_geom_angle_atom_site_label_2
_geom_angle_atom_site_label_3
_geom_angle
Cl1 Sb1 Cl5 90.35(3)
Cl1 Sb1 Cl4 90.86(3)
Cl5 Sb1 Cl4 178.64(3)
Cl1 Sb1 Cl3 90.70(3)
Cl5 Sb1 Cl3 90.48(3)
Cl4 Sb1 Cl3 90.10(3)
Cl1 Sb1 Cl6 179.71(3)
Cl5 Sb1 Cl6 89.53(3)
Cl4 Sb1 Cl6 89.25(3)
Cl3 Sb1 Cl6 89.57(3)
Cl1 Sb1 Cl2 89.55(3)
Cl5 Sb1 Cl2 90.17(3)
Cl4 Sb1 Cl2 89.24(3)
Cl3 Sb1 Cl2 179.31(3)
Cl6 Sb1 Cl2 90.19(3)
C2 C1 C31 123.6(3)
C2 C1 C6 115.0(3)
C31 C1 C6 121.4(2)
C1 C2 C41 123.2(3)
C1 C2 C3 115.7(3)
C41 C2 C3 121.2(2)
C2 C3 C51 110.0(2)
C2 C3 C8 112.4(2)
C51 C3 C8 113.1(2)
C2 C3 C4 112.2(2)
C51 C3 C4 112.8(2)
C8 C3 C4 95.7(2)
C10 C4 C3 99.4(2)
C10 C4 C5 115.3(3)
C3 C4 C5 109.7(2)
C10 C4 H4 118.1(25)
C3 C4 H4 119.6(26)
C5 C4 H4 95.4(26)
C11 C5 C6 101.1(2)
C11 C5 C4 114.3(3)
C6 C5 C4 109.5(2)
C11 C5 H5 114.3(22)
C6 C5 H5 108.2(22)
C4 C5 H5 109.0(23)
C1 C6 C21 110.5(2)
C1 C6 C7 111.7(2)
C21 C6 C7 110.6(2)
C1 C6 C5 113.3(2)
C21 C6 C5 114.5(2)
C7 C6 C5 95.5(2)
C12 C7 C6 100.3(2)
C12 C7 C8 115.3(2)
C6 C7 C8 110.0(2)
C12 C7 H7 109.7(23)
C6 C7 H7 110.4(24)
C8 C7 H7 110.6(23)
C9 C8 C3 100.1(2)
C9 C8 C7 115.3(2)
C3 C8 C7 109.6(2)
C9 C8 H8 112.0(21)
C3 C8 H8 112.8(22)
C7 C8 H8 107.0(21)
C10 C9 C8 104.9(3)
C10 C9 H9A 111.8(20)
C8 C9 H9A 112.5(19)
C10 C9 H9B 113.3(19)
C8 C9 H9B 107.6(18)
H9A C9 H9B 106.8(27)
C4 C10 C9 104.5(2)
C4 C10 H10A 114.3(30)
C9 C10 H10A 100.6(32)
C4 C10 H10B 115.9(24)
C9 C10 H10B 111.7(25)
H10A C10 H10B 108.8(36)
C5 C11 C12 104.3(2)
C5 C11 H11A 113.0(18)
C12 C11 H11A 109.4(19)
C5 C11 H11B 108.6(21)
C12 C11 H11B 112.1(21)
H11A C11 H11B 109.4(26)
C7 C12 C11 104.1(3)
C7 C12 H12A 116.9(22)
C11 C12 H12A 109.9(23)
C7 C12 H12B 109.1(21)
C11 C12 H12B 107.2(23)
H12A C12 H12B 109.2(32)
C22 C21 C26 117.7(3)
C22 C21 C6 123.0(3)
C26 C21 C6 119.2(3)
C21 C22 C23 120.8(3)
C21 C22 H22 113.6(30)
C23 C22 H22 125.5(30)
C24 C23 C22 120.6(3)
C24 C23 H23 123.8(25)
C22 C23 H23 115.6(25)
C23 C24 C25 119.6(3)
C23 C24 H24 124.0(34)
C25 C24 H24 116.2(34)
C24 C25 C26 119.4(3)
C24 C25 H25 124.5(26)
C26 C25 H25 116.0(26)
C25 C26 C21 121.8(3)
C25 C26 H26 122.2(30)
C21 C26 H26 115.9(30)
C32 C31 C36 119.1(3)
C32 C31 C1 120.5(3)
C36 C31 C1 120.5(3)
C31 C32 C33 120.6(3)
C31 C32 H32 120.6(23)
C33 C32 H32 118.8(23)
C34 C33 C32 120.1(3)
C34 C33 H33 124.5(28)
C32 C33 H33 115.1(29)
C35 C34 C33 120.1(3)
C35 C34 H34 125.2(24)
C33 C34 H34 114.7(24)
C34 C35 C36 120.5(3)
C34 C35 H35 123.1(28)
C36 C35 H35 116.2(28)
C35 C36 C31 119.6(3)
C35 C36 H36 121.6(23)
C31 C36 H36 118.7(23)
C42 C41 C46 118.0(3)
C42 C41 C2 120.7(3)
C46 C41 C2 121.3(3)
C41 C42 C43 121.1(3)
C41 C42 H42 118.7(23)
C43 C42 H42 120.1(23)
C44 C43 C42 119.0(4)
C44 C43 H43 108.5(44)
C42 C43 H43 132.4(44)
C45 C44 C43 120.5(3)
C45 C44 H44 115.7(40)
C43 C44 H44 123.7(39)
C44 C45 C46 120.6(4)
C44 C45 H45 119.3(26)
C46 C45 H45 120.1(27)
C45 C46 C41 120.6(4)
C45 C46 H46 122.7(29)
C41 C46 H46 116.1(29)
C52 C51 C56 117.4(3)
C52 C51 C3 122.0(3)
C56 C51 C3 120.5(3)
C53 C52 C51 122.0(3)
C53 C52 H52 119.7(25)
C51 C52 H52 118.2(25)
C54 C53 C52 120.0(3)
C54 C53 H53 107.3(28)
C52 C53 H53 129.3(27)
C53 C54 C55 119.0(3)
C53 C54 H54 119.4(24)
C55 C54 H54 121.6(24)
C56 C55 C54 120.8(3)
C56 C55 H55 116.5(37)
C54 C55 H55 122.7(37)
C55 C56 C51 120.8(3)
C55 C56 H56 125.9(26)
C51 C56 H56 113.0(26)
Cl8 C1X Cl7 112.6(2)
Cl8 C1X H1XA 109.1(2)
Cl7 C1X H1XA 109.1(2)
Cl8 C1X H1XB 109.1(2)
Cl7 C1X H1XB 109.1(2)
H1XA C1X H1XB 107.8
Cl8A C1XA Cl7 115.2(3)
Cl8A C1XA H1XC 108.5(4)
Cl7 C1XA H1XC 108.5(4)
Cl8A C1XA H1XD 108.5(4)
Cl7 C1XA H1XD 108.5(4)
H1XC C1XA H1XD 107.5(5)
Cl10 C2X Cl9 112.0(5)
Cl10 C2X H2XA 109.2(4)
Cl9 C2X H2XA 109.2(3)
Cl10 C2X H2XB 109.2(3)
Cl9 C2X H2XB 109.2(3)
H2XA C2X H2XB 107.9

loop_
_geom_bond_atom_site_label_1
_geom_bond_atom_site_label_2
_geom_bond_distance
Sb1 Cl1 2.3452(8)
Sb1 Cl5 2.3666(9)
Sb1 Cl4 2.3692(8)
Sb1 Cl3 2.3715(8)
Sb1 Cl6 2.3741(8)
Sb1 Cl2 2.3770(8)
O1 N1 1.086(4)
C1 C2 1.338(4)
C1 C31 1.491(4)
C1 C6 1.515(4)
C2 C41 1.493(4)
C2 C3 1.509(4)
C3 C51 1.529(4)
C3 C8 1.564(4)
C3 C4 1.577(4)
C4 C10 1.542(5)
C4 C5 1.578(4)
C4 H4 1.12(6)
C5 C11 1.553(4)
C5 C6 1.568(4)
C5 H5 0.97(4)
C6 C21 1.534(4)
C6 C7 1.568(4)
C7 C12 1.538(4)
C7 C8 1.570(4)
C7 H7 0.94(4)
C8 C9 1.551(4)
C8 H8 0.97(4)
C9 C10 1.544(5)
C9 H9A 1.09(4)
C9 H9B 1.05(3)
C10 H10A 0.96(5)
C10 H10B 0.89(4)
C11 C12 1.562(5)
C11 H11A 1.02(3)
C11 H11B 0.96(3)
C12 H12A 0.89(4)
C12 H12B 0.94(4)
C21 C22 1.391(4)
C21 C26 1.394(4)
C22 C23 1.392(4)
C22 H22 0.91(5)
C23 C24 1.382(5)
C23 H23 1.04(5)
C24 C25 1.387(5)
C24 H24 0.92(5)
C25 C26 1.393(4)
C25 H25 0.96(4)
C26 H26 0.81(4)
C31 C32 1.387(4)
C31 C36 1.413(4)
C32 C33 1.396(4)
C32 H32 1.01(4)
C33 C34 1.390(5)
C33 H33 1.08(6)
C34 C35 1.376(6)
C34 H34 1.03(4)
C35 C36 1.402(5)
C35 H35 0.94(4)
C36 H36 1.07(5)
C41 C42 1.397(5)
C41 C46 1.402(5)
C42 C43 1.412(5)
C42 H42 0.99(4)
C43 C44 1.382(6)
C43 H43 0.73(6)
C44 C45 1.377(6)
C44 H44 0.91(6)
C45 C46 1.390(5)
C45 H45 0.98(4)
C46 H46 0.84(5)
C51 C52 1.389(4)
C51 C56 1.399(5)
C52 C53 1.386(5)
C52 H52 1.03(5)
C53 C54 1.381(6)
C53 H53 1.03(5)
C54 C55 1.391(6)
C54 H54 0.99(4)
C55 C56 1.386(5)
C55 H55 0.88(6)
C56 H56 0.95(4)
Cl7 C1XA 1.770(5)
Cl7 C1X 1.770(5)
Cl8 C1X 1.755(5)
C1X H1XA 0.99
C1X H1XB 0.99
Cl8A C1XA 1.682(7)
C1XA H1XC 0.990(5)
C1XA H1XD 0.990(6)
Cl9 C2X 1.761(11)
Cl10 C2X 1.757(9)
C2X H2XA 0.99
C2X H2XB 0.99
